data_7106191
loop_
_publ_author_name
'Hui Li'
'Louisa J. Hope-Weeks'
'Clemens Krempner'

_publ_section_title
;
 A supramolecular approach to zwitterionic alkaline metal silanides and
 formation of heterobimetallic silanides
;
_journal_name_full Chem.Commun.
_journal_page_first 4117
_journal_paper_doi 10.1039/c1cc10148j
_journal_volume 47
_journal_year 2011
_chemical_formula_sum 'C18 H45 Na O6 Si4'
_chemical_formula_weight 492.89
_chemical_name_systematic
;
?
;
_space_group_IT_number 14
_symmetry_space_group_name_Hall '-P 2yn'
_symmetry_space_group_name_H-M 'P 1 21/n 1'
_atom_sites_solution_hydrogens geom
_atom_sites_solution_primary direct
_atom_sites_solution_secondary difmap
_audit_creation_method SHELXL-97
_cell_angle_alpha 90.00
_cell_angle_beta 90.00
_cell_angle_gamma 90.00
_cell_formula_units_Z 4
_cell_length_a 11.248(4)
_cell_length_b 15.467(5)
_cell_length_c 16.551(5)
_cell_measurement_temperature 150(2)
_cell_volume 2879.4(16)
_computing_structure_refinement 'SHELXL-97 (Sheldrick, 2008)'
_computing_structure_solution 'SHELXS-97 (Sheldrick, 2008)'
_diffrn_ambient_temperature 150(2)
_diffrn_measured_fraction_theta_full 0.740
_diffrn_measured_fraction_theta_max 0.740
_diffrn_radiation_monochromator graphite
_diffrn_radiation_source 'fine-focus sealed tube'
_diffrn_radiation_type MoK\a
_diffrn_radiation_wavelength 0.71073
_diffrn_reflns_av_R_equivalents 0.0595
_diffrn_reflns_av_sigmaI/netI 0.0785
_diffrn_reflns_limit_h_max 11
_diffrn_reflns_limit_h_min -11
_diffrn_reflns_limit_k_max 16
_diffrn_reflns_limit_k_min -16
_diffrn_reflns_limit_l_max 17
_diffrn_reflns_limit_l_min -17
_diffrn_reflns_number 13489
_diffrn_reflns_theta_full 22.15
_diffrn_reflns_theta_max 22.15
_diffrn_reflns_theta_min 1.80
_exptl_absorpt_coefficient_mu 0.248
_exptl_absorpt_correction_T_max 0.9516
_exptl_absorpt_correction_T_min 0.9300
_exptl_crystal_density_diffrn 1.137
_exptl_crystal_density_method 'not measured'
_exptl_crystal_F_000 1072
_exptl_crystal_size_max 0.30
_exptl_crystal_size_mid 0.27
_exptl_crystal_size_min 0.20
_refine_diff_density_max 0.145
_refine_diff_density_min -0.143
_refine_diff_density_rms 0.030
_refine_ls_extinction_coef 0.00013(13)
_refine_ls_extinction_expression Fc^*^=kFc[1+0.001xFc^2^\l^3^/sin(2\q)]^-1/4^
_refine_ls_extinction_method SHELXL
_refine_ls_goodness_of_fit_ref 0.830
_refine_ls_hydrogen_treatment mixed
_refine_ls_matrix_type full
_refine_ls_number_parameters 272
_refine_ls_number_reflns 2661
_refine_ls_number_restraints 0
_refine_ls_restrained_S_all 0.830
_refine_ls_R_factor_all 0.0548
_refine_ls_R_factor_gt 0.0329
_refine_ls_shift/su_max 0.001
_refine_ls_shift/su_mean 0.000
_refine_ls_structure_factor_coef Fsqd
_refine_ls_weighting_details 'calc w=1/[\s^2^(Fo^2^)+(0.0000P)^2^+0.0000P] where P=(Fo^2^+2Fc^2^)/3'
_refine_ls_weighting_scheme calc
_refine_ls_wR_factor_gt 0.0573
_refine_ls_wR_factor_ref 0.0610
_reflns_number_gt 1839
_reflns_number_total 2661
_reflns_threshold_expression >2sigma(I)
_cod_data_source_file c1cc10148j.txt
_cod_data_source_block krempner_3_final
_cod_original_cell_volume 2879.6(15)
_cod_database_code 7106191

loop_
_symmetry_equiv_pos_as_xyz
'x, y, z'
'-x+1/2, y+1/2, -z+1/2'
'-x, -y, -z'
'x-1/2, -y-1/2, z-1/2'

loop_
_atom_site_label
_atom_site_type_symbol
_atom_site_fract_x
_atom_site_fract_y
_atom_site_fract_z
_atom_site_U_iso_or_equiv
_atom_site_adp_type
_atom_site_occupancy
_atom_site_symmetry_multiplicity
_atom_site_calc_flag
_atom_site_refinement_flags
_atom_site_disorder_assembly
_atom_site_disorder_group
C1 C 0.5780(3) 0.8445(2) 1.22409(17) 0.0507(10) Uani 1 1 d . . .
H1A H 0.5137 0.8868 1.2178 0.076 Uiso 1 1 calc R . .
H1B H 0.6236 0.8579 1.2730 0.076 Uiso 1 1 calc R . .
H1C H 0.5441 0.7864 1.2286 0.076 Uiso 1 1 calc R . .
C2 C 0.7293(3) 0.96525(18) 1.12583(19) 0.0487(10) Uani 1 1 d . . .
H2A H 0.7753 0.9735 1.0761 0.073 Uiso 1 1 calc R . .
H2B H 0.7790 0.9794 1.1726 0.073 Uiso 1 1 calc R . .
H2C H 0.6596 1.0032 1.1250 0.073 Uiso 1 1 calc R . .
C3 C 0.6116(3) 0.5969(2) 1.17557(18) 0.0509(10) Uani 1 1 d . . .
H3B H 0.5490 0.6401 1.1678 0.076 Uiso 1 1 calc R . .
H3A H 0.6365 0.5967 1.2323 0.076 Uiso 1 1 calc R . .
H3C H 0.5811 0.5396 1.1610 0.076 Uiso 1 1 calc R . .
C4 C 0.8446(3) 0.52850(18) 1.1201(2) 0.0513(10) Uani 1 1 d . . .
H4B H 0.8040 0.4764 1.1007 0.077 Uiso 1 1 calc R . .
H4A H 0.8660 0.5211 1.1771 0.077 Uiso 1 1 calc R . .
H4C H 0.9167 0.5381 1.0881 0.077 Uiso 1 1 calc R . .
C5 C 1.0336(3) 0.87650(19) 1.0280(2) 0.0454(9) Uani 1 1 d . . .
H5A H 1.0704 0.8869 0.9752 0.068 Uiso 1 1 calc R . .
H5B H 1.0959 0.8671 1.0685 0.068 Uiso 1 1 calc R . .
H5C H 0.9857 0.9268 1.0433 0.068 Uiso 1 1 calc R . .
C6 C 1.0374(3) 0.6861(2) 0.99240(19) 0.0477(9) Uani 1 1 d . . .
H6A H 0.9910 0.6328 0.9870 0.072 Uiso 1 1 calc R . .
H6B H 1.0983 0.6783 1.0341 0.072 Uiso 1 1 calc R . .
H6C H 1.0757 0.6996 0.9407 0.072 Uiso 1 1 calc R . .
C7 C 0.4831(3) 0.8748(2) 1.0377(2) 0.0463(9) Uani 1 1 d . . .
H7A H 0.4793 0.8936 0.9806 0.056 Uiso 1 1 calc R . .
H7B H 0.4782 0.9269 1.0723 0.056 Uiso 1 1 calc R . .
C8 C 0.3777(3) 0.8153(2) 1.0560(2) 0.0578(11) Uani 1 1 d . . .
H8A H 0.3673 0.8108 1.1153 0.069 Uiso 1 1 calc R . .
H8B H 0.3043 0.8409 1.0332 0.069 Uiso 1 1 calc R . .
C9 C 0.3955(3) 0.7257(2) 1.0210(2) 0.0514(10) Uani 1 1 d . . .
H9A H 0.4536 0.6941 1.0548 0.062 Uiso 1 1 calc R . .
H9B H 0.3191 0.6939 1.0236 0.062 Uiso 1 1 calc R . .
C10 C 0.6469(3) 0.54878(17) 0.97361(18) 0.0378(8) Uani 1 1 d . . .
H10A H 0.5678 0.5624 0.9507 0.045 Uiso 1 1 calc R . .
H10B H 0.6369 0.5015 1.0134 0.045 Uiso 1 1 calc R . .
C11 C 0.7293(3) 0.51895(18) 0.90632(18) 0.0412(9) Uani 1 1 d . . .
H11A H 0.6865 0.4769 0.8719 0.049 Uiso 1 1 calc R . .
H11B H 0.7984 0.4889 0.9304 0.049 Uiso 1 1 calc R . .
C12 C 0.7737(3) 0.59316(19) 0.85372(18) 0.0392(8) Uani 1 1 d . . .
H12A H 0.8358 0.6253 0.8837 0.047 Uiso 1 1 calc R . .
H12B H 0.8110 0.5689 0.8045 0.047 Uiso 1 1 calc R . .
C13 C 0.8851(3) 0.81950(18) 0.86376(16) 0.0313(8) Uani 1 1 d . . .
H13A H 0.8496 0.7807 0.8227 0.038 Uiso 1 1 calc R . .
H13B H 0.9726 0.8138 0.8605 0.038 Uiso 1 1 calc R . .
C14 C 0.8499(3) 0.91201(18) 0.84596(18) 0.0346(8) Uani 1 1 d . . .
H14A H 0.8585 0.9229 0.7873 0.042 Uiso 1 1 calc R . .
H14B H 0.9049 0.9515 0.8747 0.042 Uiso 1 1 calc R . .
C15 C 0.7226(3) 0.93248(18) 0.87132(18) 0.0365(8) Uani 1 1 d . . .
H15A H 0.7196 0.9375 0.9309 0.044 Uiso 1 1 calc R . .
H15B H 0.6997 0.9892 0.8484 0.044 Uiso 1 1 calc R . .
C16 C 0.3468(3) 0.7499(3) 0.8832(2) 0.0675(12) Uani 1 1 d . . .
H16A H 0.2789 0.7107 0.8887 0.101 Uiso 1 1 calc R . .
H16B H 0.3785 0.7462 0.8281 0.101 Uiso 1 1 calc R . .
H16C H 0.3210 0.8093 0.8940 0.101 Uiso 1 1 calc R . .
C17 C 0.6095(3) 0.6205(2) 0.76819(19) 0.0532(10) Uani 1 1 d . . .
H17A H 0.6586 0.6050 0.7214 0.080 Uiso 1 1 calc R . .
H17B H 0.5527 0.6655 0.7526 0.080 Uiso 1 1 calc R . .
H17C H 0.5663 0.5693 0.7870 0.080 Uiso 1 1 calc R . .
C18 C 0.6145(3) 0.8729(2) 0.7618(2) 0.0608(11) Uani 1 1 d . . .
H18A H 0.5930 0.9322 0.7467 0.091 Uiso 1 1 calc R . .
H18B H 0.5486 0.8339 0.7488 0.091 Uiso 1 1 calc R . .
H18C H 0.6855 0.8553 0.7317 0.091 Uiso 1 1 calc R . .
Na1 Na 0.64686(9) 0.74939(6) 0.93934(6) 0.0256(3) Uani 1 1 d . . .
O1 O 0.59313(16) 0.83208(12) 1.05189(11) 0.0313(5) Uani 1 1 d . . .
O2 O 0.69326(17) 0.62344(11) 1.01332(11) 0.0301(5) Uani 1 1 d . . .
O3 O 0.84549(15) 0.79400(11) 0.94282(11) 0.0271(5) Uani 1 1 d . . .
O4 O 0.43659(17) 0.72615(13) 0.93923(12) 0.0426(6) Uani 1 1 d . . .
O5 O 0.68284(18) 0.65152(12) 0.83058(12) 0.0356(5) Uani 1 1 d . . .
O6 O 0.63851(18) 0.86929(12) 0.84616(12) 0.0365(5) Uani 1 1 d . . .
Si1 Si 0.83602(8) 0.75269(6) 1.14279(5) 0.0324(2) Uani 1 1 d . . .
Si2 Si 0.67956(8) 0.84959(5) 1.13293(5) 0.0321(2) Uani 1 1 d . . .
Si3 Si 0.74288(8) 0.62424(5) 1.10932(5) 0.0326(2) Uani 1 1 d . . .
Si4 Si 0.93559(7) 0.77789(5) 1.02206(5) 0.0293(2) Uani 1 1 d . . .

loop_
_atom_site_aniso_label
_atom_site_aniso_U_11
_atom_site_aniso_U_22
_atom_site_aniso_U_33
_atom_site_aniso_U_23
_atom_site_aniso_U_13
_atom_site_aniso_U_12
C1 0.056(2) 0.056(2) 0.040(2) -0.0052(18) 0.0078(19) 0.0045(19)
C2 0.056(2) 0.037(2) 0.053(2) -0.0067(17) -0.001(2) 0.0002(18)
C3 0.058(2) 0.055(2) 0.039(2) 0.0141(18) 0.0018(19) -0.008(2)
C4 0.053(2) 0.039(2) 0.063(2) 0.0115(18) -0.007(2) 0.0055(18)
C5 0.0316(19) 0.052(2) 0.052(2) -0.0005(17) -0.0065(18) -0.0115(17)
C6 0.0301(19) 0.049(2) 0.064(2) 0.0078(19) 0.0068(18) 0.0066(17)
C7 0.040(2) 0.055(2) 0.044(2) -0.0100(17) -0.0007(18) 0.0211(19)
C8 0.027(2) 0.098(3) 0.049(2) -0.011(2) 0.0015(18) 0.017(2)
C9 0.0271(19) 0.080(3) 0.047(2) 0.017(2) -0.0015(17) -0.0112(19)
C10 0.044(2) 0.0281(18) 0.041(2) 0.0020(16) -0.0028(17) -0.0103(17)
C11 0.053(2) 0.0267(19) 0.044(2) -0.0061(16) 0.0008(19) 0.0006(16)
C12 0.042(2) 0.0335(18) 0.042(2) -0.0094(16) 0.0026(17) 0.0039(17)
C13 0.0319(19) 0.0343(18) 0.0278(18) 0.0007(15) 0.0050(15) -0.0017(15)
C14 0.0387(19) 0.0332(19) 0.0319(19) 0.0020(15) -0.0023(16) -0.0096(16)
C15 0.043(2) 0.0291(18) 0.038(2) 0.0055(15) 0.0025(17) -0.0004(17)
C16 0.042(2) 0.117(3) 0.044(2) 0.007(2) -0.0115(19) -0.007(2)
C17 0.072(3) 0.043(2) 0.045(2) -0.0101(17) -0.012(2) -0.006(2)
C18 0.062(3) 0.068(3) 0.052(3) 0.020(2) -0.018(2) -0.022(2)
Na1 0.0229(6) 0.0280(6) 0.0259(6) -0.0005(5) 0.0017(5) -0.0014(5)
O1 0.0232(11) 0.0393(12) 0.0314(12) -0.0046(10) -0.0008(10) 0.0114(10)
O2 0.0386(12) 0.0231(11) 0.0285(12) 0.0012(9) -0.0044(10) -0.0074(10)
O3 0.0226(11) 0.0324(11) 0.0264(12) 0.0040(9) 0.0033(9) 0.0000(9)
O4 0.0242(12) 0.0652(15) 0.0382(14) 0.0015(11) -0.0015(11) -0.0068(11)
O5 0.0439(13) 0.0283(11) 0.0347(13) -0.0075(10) -0.0015(11) -0.0005(11)
O6 0.0344(13) 0.0389(13) 0.0362(14) 0.0107(10) -0.0058(11) -0.0042(10)
Si1 0.0335(5) 0.0373(5) 0.0264(5) 0.0022(4) -0.0068(4) -0.0002(4)
Si2 0.0365(5) 0.0345(5) 0.0253(5) -0.0047(4) 0.0011(4) 0.0009(4)
Si3 0.0345(5) 0.0316(5) 0.0317(5) 0.0084(4) -0.0011(4) 0.0001(4)
Si4 0.0203(5) 0.0317(5) 0.0359(5) 0.0021(4) -0.0029(4) -0.0009(4)

loop_
_atom_type_symbol
_atom_type_description
_atom_type_scat_dispersion_real
_atom_type_scat_dispersion_imag
_atom_type_scat_source
C C 0.0033 0.0016 'International Tables Vol C Tables 4.2.6.8 and 6.1.1.4'
H H 0.0000 0.0000 'International Tables Vol C Tables 4.2.6.8 and 6.1.1.4'
O O 0.0106 0.0060 'International Tables Vol C Tables 4.2.6.8 and 6.1.1.4'
Na Na 0.0362 0.0249 'International Tables Vol C Tables 4.2.6.8 and 6.1.1.4'
Si Si 0.0817 0.0704 'International Tables Vol C Tables 4.2.6.8 and 6.1.1.4'

loop_
_geom_angle_atom_site_label_1
_geom_angle_atom_site_label_2
_geom_angle_atom_site_label_3
_geom_angle
_geom_angle_site_symmetry_1
_geom_angle_site_symmetry_3
_geom_angle_publ_flag
Si2 C1 H1A 109.5 . . ?
Si2 C1 H1B 109.5 . . ?
H1A C1 H1B 109.5 . . ?
Si2 C1 H1C 109.5 . . ?
H1A C1 H1C 109.5 . . ?
H1B C1 H1C 109.5 . . ?
Si2 C2 H2A 109.5 . . ?
Si2 C2 H2B 109.5 . . ?
H2A C2 H2B 109.5 . . ?
Si2 C2 H2C 109.5 . . ?
H2A C2 H2C 109.5 . . ?
H2B C2 H2C 109.5 . . ?
Si3 C3 H3B 109.5 . . ?
Si3 C3 H3A 109.5 . . ?
H3B C3 H3A 109.5 . . ?
Si3 C3 H3C 109.5 . . ?
H3B C3 H3C 109.5 . . ?
H3A C3 H3C 109.5 . . ?
Si3 C4 H4B 109.5 . . ?
Si3 C4 H4A 109.5 . . ?
H4B C4 H4A 109.5 . . ?
Si3 C4 H4C 109.5 . . ?
H4B C4 H4C 109.5 . . ?
H4A C4 H4C 109.5 . . ?
Si4 C5 H5A 109.5 . . ?
Si4 C5 H5B 109.5 . . ?
H5A C5 H5B 109.5 . . ?
Si4 C5 H5C 109.5 . . ?
H5A C5 H5C 109.5 . . ?
H5B C5 H5C 109.5 . . ?
Si4 C6 H6A 109.5 . . ?
Si4 C6 H6B 109.5 . . ?
H6A C6 H6B 109.5 . . ?
Si4 C6 H6C 109.5 . . ?
H6A C6 H6C 109.5 . . ?
H6B C6 H6C 109.5 . . ?
O1 C7 C8 111.2(2) . . ?
O1 C7 H7A 109.4 . . ?
C8 C7 H7A 109.4 . . ?
O1 C7 H7B 109.4 . . ?
C8 C7 H7B 109.4 . . ?
H7A C7 H7B 108.0 . . ?
C9 C8 C7 111.8(3) . . ?
C9 C8 H8A 109.3 . . ?
C7 C8 H8A 109.3 . . ?
C9 C8 H8B 109.3 . . ?
C7 C8 H8B 109.3 . . ?
H8A C8 H8B 107.9 . . ?
O4 C9 C8 113.6(3) . . ?
O4 C9 H9A 108.9 . . ?
C8 C9 H9A 108.9 . . ?
O4 C9 H9B 108.9 . . ?
C8 C9 H9B 108.9 . . ?
H9A C9 H9B 107.7 . . ?
O2 C10 C11 111.1(2) . . ?
O2 C10 H10A 109.4 . . ?
C11 C10 H10A 109.4 . . ?
O2 C10 H10B 109.4 . . ?
C11 C10 H10B 109.4 . . ?
H10A C10 H10B 108.0 . . ?
C10 C11 C12 112.9(2) . . ?
C10 C11 H11A 109.0 . . ?
C12 C11 H11A 109.0 . . ?
C10 C11 H11B 109.0 . . ?
C12 C11 H11B 109.0 . . ?
H11A C11 H11B 107.8 . . ?
O5 C12 C11 113.4(3) . . ?
O5 C12 H12A 108.9 . . ?
C11 C12 H12A 108.9 . . ?
O5 C12 H12B 108.9 . . ?
C11 C12 H12B 108.9 . . ?
H12A C12 H12B 107.7 . . ?
O3 C13 C14 110.8(2) . . ?
O3 C13 H13A 109.5 . . ?
C14 C13 H13A 109.5 . . ?
O3 C13 H13B 109.5 . . ?
C14 C13 H13B 109.5 . . ?
H13A C13 H13B 108.1 . . ?
C13 C14 C15 112.8(2) . . ?
C13 C14 H14A 109.0 . . ?
C15 C14 H14A 109.0 . . ?
C13 C14 H14B 109.0 . . ?
C15 C14 H14B 109.0 . . ?
H14A C14 H14B 107.8 . . ?
O6 C15 C14 113.7(2) . . ?
O6 C15 H15A 108.8 . . ?
C14 C15 H15A 108.8 . . ?
O6 C15 H15B 108.8 . . ?
C14 C15 H15B 108.8 . . ?
H15A C15 H15B 107.7 . . ?
O4 C16 H16A 109.5 . . ?
O4 C16 H16B 109.5 . . ?
H16A C16 H16B 109.5 . . ?
O4 C16 H16C 109.5 . . ?
H16A C16 H16C 109.5 . . ?
H16B C16 H16C 109.5 . . ?
O5 C17 H17A 109.5 . . ?
O5 C17 H17B 109.5 . . ?
H17A C17 H17B 109.5 . . ?
O5 C17 H17C 109.5 . . ?
H17A C17 H17C 109.5 . . ?
H17B C17 H17C 109.5 . . ?
O6 C18 H18A 109.5 . . ?
O6 C18 H18B 109.5 . . ?
H18A C18 H18B 109.5 . . ?
O6 C18 H18C 109.5 . . ?
H18A C18 H18C 109.5 . . ?
H18B C18 H18C 109.5 . . ?
O3 Na1 O1 93.78(7) . . ?
O3 Na1 O2 91.12(7) . . ?
O1 Na1 O2 95.47(7) . . ?
O3 Na1 O5 92.51(7) . . ?
O1 Na1 O5 172.45(8) . . ?
O2 Na1 O5 80.22(7) . . ?
O3 Na1 O4 171.37(8) . . ?
O1 Na1 O4 80.06(7) . . ?
O2 Na1 O4 95.45(8) . . ?
O5 Na1 O4 94.11(8) . . ?
O3 Na1 O6 79.99(7) . . ?
O1 Na1 O6 94.51(8) . . ?
O2 Na1 O6 167.04(8) . . ?
O5 Na1 O6 90.69(8) . . ?
O4 Na1 O6 94.39(8) . . ?
C7 O1 Si2 124.12(19) . . ?
C7 O1 Na1 110.33(18) . . ?
Si2 O1 Na1 125.09(10) . . ?
C10 O2 Si3 124.16(17) . . ?
C10 O2 Na1 110.38(16) . . ?
Si3 O2 Na1 123.84(9) . . ?
C13 O3 Si4 124.45(18) . . ?
C13 O3 Na1 110.76(16) . . ?
Si4 O3 Na1 123.57(10) . . ?
C16 O4 C9 112.9(2) . . ?
C16 O4 Na1 131.68(19) . . ?
C9 O4 Na1 108.65(17) . . ?
C17 O5 C12 113.9(2) . . ?
C17 O5 Na1 132.15(19) . . ?
C12 O5 Na1 108.82(17) . . ?
C15 O6 C18 112.7(2) . . ?
C15 O6 Na1 108.36(17) . . ?
C18 O6 Na1 131.65(18) . . ?
Si3 Si1 Si2 101.23(5) . . ?
Si3 Si1 Si4 99.00(4) . . ?
Si2 Si1 Si4 101.36(4) . . ?
O1 Si2 C2 106.04(13) . . ?
O1 Si2 C1 106.29(13) . . ?
C2 Si2 C1 105.59(15) . . ?
O1 Si2 Si1 113.07(7) . . ?
C2 Si2 Si1 113.21(11) . . ?
C1 Si2 Si1 112.04(11) . . ?
O2 Si3 C4 106.59(13) . . ?
O2 Si3 C3 106.69(13) . . ?
C4 Si3 C3 104.16(15) . . ?
O2 Si3 Si1 112.48(7) . . ?
C4 Si3 Si1 112.22(12) . . ?
C3 Si3 Si1 114.05(11) . . ?
O3 Si4 C5 105.91(12) . . ?
O3 Si4 C6 105.96(13) . . ?
C5 Si4 C6 105.49(14) . . ?
O3 Si4 Si1 113.98(8) . . ?
C5 Si4 Si1 111.92(11) . . ?
C6 Si4 Si1 112.92(11) . . ?

loop_
_geom_bond_atom_site_label_1
_geom_bond_atom_site_label_2
_geom_bond_distance
_geom_bond_site_symmetry_2
_geom_bond_publ_flag
C1 Si2 1.894(3) . ?
C1 H1A 0.9800 . ?
C1 H1B 0.9800 . ?
C1 H1C 0.9800 . ?
C2 Si2 1.878(3) . ?
C2 H2A 0.9800 . ?
C2 H2B 0.9800 . ?
C2 H2C 0.9800 . ?
C3 Si3 1.887(3) . ?
C3 H3B 0.9800 . ?
C3 H3A 0.9800 . ?
C3 H3C 0.9800 . ?
C4 Si3 1.880(3) . ?
C4 H4B 0.9800 . ?
C4 H4A 0.9800 . ?
C4 H4C 0.9800 . ?
C5 Si4 1.885(3) . ?
C5 H5A 0.9800 . ?
C5 H5B 0.9800 . ?
C5 H5C 0.9800 . ?
C6 Si4 1.889(3) . ?
C6 H6A 0.9800 . ?
C6 H6B 0.9800 . ?
C6 H6C 0.9800 . ?
C7 O1 1.422(3) . ?
C7 C8 1.531(4) . ?
C7 H7A 0.9900 . ?
C7 H7B 0.9900 . ?
C8 C9 1.516(4) . ?
C8 H8A 0.9900 . ?
C8 H8B 0.9900 . ?
C9 O4 1.431(4) . ?
C9 H9A 0.9900 . ?
C9 H9B 0.9900 . ?
C10 O2 1.427(3) . ?
C10 C11 1.520(4) . ?
C10 H10A 0.9900 . ?
C10 H10B 0.9900 . ?
C11 C12 1.525(4) . ?
C11 H11A 0.9900 . ?
C11 H11B 0.9900 . ?
C12 O5 1.417(3) . ?
C12 H12A 0.9900 . ?
C12 H12B 0.9900 . ?
C13 O3 1.437(3) . ?
C13 C14 1.514(4) . ?
C13 H13A 0.9900 . ?
C13 H13B 0.9900 . ?
C14 C15 1.525(4) . ?
C14 H14A 0.9900 . ?
C14 H14B 0.9900 . ?
C15 O6 1.423(3) . ?
C15 H15A 0.9900 . ?
C15 H15B 0.9900 . ?
C16 O4 1.420(4) . ?
C16 H16A 0.9800 . ?
C16 H16B 0.9800 . ?
C16 H16C 0.9800 . ?
C17 O5 1.406(3) . ?
C17 H17A 0.9800 . ?
C17 H17B 0.9800 . ?
C17 H17C 0.9800 . ?
C18 O6 1.424(3) . ?
C18 H18A 0.9800 . ?
C18 H18B 0.9800 . ?
C18 H18C 0.9800 . ?
Na1 O3 2.339(2) . ?
Na1 O1 2.339(2) . ?
Na1 O2 2.359(2) . ?
Na1 O5 2.387(2) . ?
Na1 O4 2.392(2) . ?
Na1 O6 2.414(2) . ?
O1 Si2 1.678(2) . ?
O2 Si3 1.684(2) . ?
O3 Si4 1.676(2) . ?
Si1 Si3 2.3134(13) . ?
Si1 Si2 2.3174(13) . ?
Si1 Si4 2.3237(14) . ?
